data_1512436
loop_
_publ_author_name
'Jie Yang'
'Lei Shen'
'Gao-Wen Yang'
'Qiao-Yun Li'
'Liu-Liu Zhu'
'Wei Shen'
'Cheng Ji'
'Xiao-Feng Shen'

_publ_section_title
;
 Four novel coordination compounds containing Hpypza ligand [Hpypza =
 [3-(2-pyridyl)-1-pyrazolyl] acetic acid]
;
_journal_name_full
;
Inorganica Chimica Acta
;
_journal_page_first 25
_journal_page_last 29
_journal_paper_doi 10.1016/j.ica.2012.06.012
_journal_volume 392
_journal_year 2012
_chemical_formula_moiety 'C10 H8 Cl Mn N3 O2'
_chemical_formula_sum 'C10 H8 Cl Mn N3 O2'
_chemical_formula_weight 292.58
_chemical_name_systematic
; 
 ? 
;
_space_group_IT_number 2
_symmetry_cell_setting triclinic
_symmetry_space_group_name_Hall '-P 1'
_symmetry_space_group_name_H-M 'P -1'
_atom_sites_solution_hydrogens geom
_atom_sites_solution_primary direct
_atom_sites_solution_secondary difmap
_audit_creation_method SHELXL-97
_audit_update_record
;
2012-05-09 # Formatted by publCIF
;
_cell_angle_alpha 91.47(3)
_cell_angle_beta 103.46(3)
_cell_angle_gamma 109.95(3)
_cell_formula_units_Z 2
_cell_length_a 7.9075(16)
_cell_length_b 8.7088(17)
_cell_length_c 9.1190(18)
_cell_measurement_temperature 291(2)
_cell_volume 570.3(2)
_computing_molecular_graphics 'SHELXL-97 (Sheldrick, 1997)'
_computing_publication_material 'SHELXL-97 (Sheldrick, 1997)'
_computing_structure_refinement 'SHELXL-97 (Sheldrick, 1997)'
_computing_structure_solution 'SHELXS-97 (Sheldrick, 1990)'
_diffrn_ambient_temperature 291(2)
_diffrn_measured_fraction_theta_full 0.968
_diffrn_measured_fraction_theta_max 0.968
_diffrn_measurement_device_type 'Rigaku mercury'
_diffrn_measurement_method \w
_diffrn_radiation_monochromator graphite
_diffrn_radiation_source 'fine-focus sealed tube'
_diffrn_radiation_type MoK\a
_diffrn_radiation_wavelength 0.71073
_diffrn_reflns_av_R_equivalents 0.0946
_diffrn_reflns_av_sigmaI/netI 0.1259
_diffrn_reflns_limit_h_max 9
_diffrn_reflns_limit_h_min -9
_diffrn_reflns_limit_k_max 10
_diffrn_reflns_limit_k_min -10
_diffrn_reflns_limit_l_max 10
_diffrn_reflns_limit_l_min -10
_diffrn_reflns_number 4300
_diffrn_reflns_theta_full 24.20
_diffrn_reflns_theta_max 24.20
_diffrn_reflns_theta_min 3.04
_diffrn_standards_decay_% 0
_diffrn_standards_interval_count 0
_diffrn_standards_interval_time 0
_diffrn_standards_number 0
_exptl_absorpt_coefficient_mu 1.382
_exptl_absorpt_correction_T_max 0.8195
_exptl_absorpt_correction_T_min 0.7695
_exptl_absorpt_correction_type multi-scan
_exptl_crystal_density_diffrn 1.704
_exptl_crystal_density_method 'not measured'
_exptl_crystal_F_000 294
_exptl_crystal_size_max 0.20
_exptl_crystal_size_mid 0.18
_exptl_crystal_size_min 0.15
_refine_diff_density_max 0.353
_refine_diff_density_min -0.381
_refine_diff_density_rms 0.085
_refine_ls_extinction_method none
_refine_ls_goodness_of_fit_ref 0.948
_refine_ls_hydrogen_treatment constr
_refine_ls_matrix_type full
_refine_ls_number_parameters 154
_refine_ls_number_reflns 1768
_refine_ls_number_restraints 0
_refine_ls_restrained_S_all 0.948
_refine_ls_R_factor_all 0.1244
_refine_ls_R_factor_gt 0.0631
_refine_ls_shift/su_max 0.000
_refine_ls_shift/su_mean 0.000
_refine_ls_structure_factor_coef Fsqd
_refine_ls_weighting_details 'calc w=1/[\s^2^(Fo^2^)+(0.0471P)^2^+0.0000P] where P=(Fo^2^+2Fc^2^)/3'
_refine_ls_weighting_scheme calc
_refine_ls_wR_factor_gt 0.1015
_refine_ls_wR_factor_ref 0.1201
_reflns_number_gt 1118
_reflns_number_total 1768
_reflns_threshold_expression >2sigma(I)
_cod_data_source_file ICA-2012-392-25-29-4.CIF
_cod_data_source_block t
_cod_database_code 1512436

loop_
_symmetry_equiv_pos_as_xyz
'x, y, z'
'-x, -y, -z'

loop_
_atom_site_label
_atom_site_type_symbol
_atom_site_fract_x
_atom_site_fract_y
_atom_site_fract_z
_atom_site_U_iso_or_equiv
_atom_site_adp_type
_atom_site_occupancy
_atom_site_symmetry_multiplicity
_atom_site_calc_flag
_atom_site_refinement_flags
N1 N 0.7600(7) 0.1614(6) 0.3170(6) 0.0338(13) Uani 1 1 d .
N2 N 0.6156(7) 0.2137(6) 0.2761(5) 0.0297(13) Uani 1 1 d .
N3 N 0.3474(7) 0.3222(6) 0.1372(5) 0.0337(13) Uani 1 1 d .
C1 C 0.8206(10) 0.1310(8) 0.1968(8) 0.0424(18) Uani 1 1 d .
H1A H 0.9168 0.0921 0.1982 0.051 Uiso 1 1 calc R
C2 C 0.7121(9) 0.1687(7) 0.0712(7) 0.0342(16) Uani 1 1 d .
H2A H 0.7218 0.1619 -0.0282 0.041 Uiso 1 1 calc R
C3 C 0.5860(9) 0.2186(7) 0.1235(7) 0.0311(16) Uani 1 1 d .
C4 C 0.4384(8) 0.2733(7) 0.0471(6) 0.0291(15) Uani 1 1 d .
C5 C 0.3895(9) 0.2746(7) -0.1125(7) 0.0390(18) Uani 1 1 d .
H5A H 0.4538 0.2430 -0.1736 0.047 Uiso 1 1 calc R
C6 C 0.2437(11) 0.3243(9) -0.1732(8) 0.054(2) Uani 1 1 d .
H6A H 0.2077 0.3259 -0.2776 0.065 Uiso 1 1 calc R
C7 C 0.1499(9) 0.3718(9) -0.0823(7) 0.048(2) Uani 1 1 d .
H7A H 0.0496 0.4036 -0.1240 0.058 Uiso 1 1 calc R
C8 C 0.2079(9) 0.3712(8) 0.0713(7) 0.0406(18) Uani 1 1 d .
H8A H 0.1469 0.4067 0.1331 0.049 Uiso 1 1 calc R
C10 C 0.8298(8) 0.1413(8) 0.4751(6) 0.0357(16) Uani 1 1 d .
H10A H 0.8194 0.2263 0.5395 0.043 Uiso 1 1 calc R
H10B H 0.9608 0.1570 0.4937 0.043 Uiso 1 1 calc R
C9 C 0.7271(9) -0.0268(8) 0.5200(8) 0.0340(16) Uani 1 1 d .
O1 O 0.5847(7) -0.1279(5) 0.4327(5) 0.0424(12) Uani 1 1 d .
O2 O 0.7993(6) -0.0547(6) 0.6505(5) 0.0485(13) Uani 1 1 d .
Mn1 Mn 0.56093(14) -0.30090(12) 0.61174(10) 0.0321(3) Uani 1 1 d .
Cl1 Cl 0.2668(2) -0.5231(2) 0.45260(18) 0.0408(5) Uani 1 1 d .

loop_
_atom_site_aniso_label
_atom_site_aniso_U_11
_atom_site_aniso_U_22
_atom_site_aniso_U_33
_atom_site_aniso_U_23
_atom_site_aniso_U_13
_atom_site_aniso_U_12
N1 0.030(3) 0.027(3) 0.042(3) 0.009(3) 0.004(3) 0.010(3)
N2 0.031(3) 0.028(3) 0.034(3) 0.007(2) 0.011(3) 0.014(3)
N3 0.037(4) 0.034(3) 0.035(3) 0.011(3) 0.015(3) 0.014(3)
C1 0.040(5) 0.035(5) 0.060(5) 0.003(4) 0.028(4) 0.014(4)
C2 0.038(4) 0.032(4) 0.034(4) 0.000(3) 0.010(3) 0.015(3)
C3 0.034(4) 0.023(4) 0.035(4) 0.006(3) 0.005(3) 0.010(3)
C4 0.030(4) 0.012(3) 0.034(4) 0.003(3) 0.004(3) -0.004(3)
C5 0.043(5) 0.033(4) 0.031(4) 0.005(3) 0.003(3) 0.006(4)
C6 0.058(6) 0.048(5) 0.038(4) 0.014(4) -0.009(4) 0.008(4)
C7 0.038(5) 0.062(6) 0.044(5) 0.010(4) -0.002(4) 0.025(4)
C8 0.036(5) 0.046(5) 0.039(4) 0.019(3) 0.005(3) 0.017(4)
C10 0.023(4) 0.034(4) 0.041(4) 0.001(3) -0.002(3) 0.006(3)
C9 0.036(5) 0.027(4) 0.045(4) 0.009(3) 0.018(4) 0.014(4)
O1 0.046(3) 0.039(3) 0.036(3) 0.001(2) 0.014(2) 0.006(3)
O2 0.039(3) 0.055(3) 0.050(3) 0.018(3) 0.000(2) 0.021(3)
Mn1 0.0352(7) 0.0334(7) 0.0288(6) 0.0046(4) 0.0105(5) 0.0119(5)
Cl1 0.0349(11) 0.0383(11) 0.0462(10) -0.0034(8) 0.0077(8) 0.0117(9)

loop_
_atom_type_symbol
_atom_type_description
_atom_type_scat_dispersion_real
_atom_type_scat_dispersion_imag
_atom_type_scat_source
C C 0.0033 0.0016 'International Tables Vol C Tables 4.2.6.8 and 6.1.1.4'
H H 0.0000 0.0000 'International Tables Vol C Tables 4.2.6.8 and 6.1.1.4'
Cl Cl 0.1484 0.1585 'International Tables Vol C Tables 4.2.6.8 and 6.1.1.4'
Mn Mn 0.3368 0.7283 'International Tables Vol C Tables 4.2.6.8 and 6.1.1.4'
N N 0.0061 0.0033 'International Tables Vol C Tables 4.2.6.8 and 6.1.1.4'
O O 0.0106 0.0060 'International Tables Vol C Tables 4.2.6.8 and 6.1.1.4'

loop_
_geom_angle_atom_site_label_1
_geom_angle_atom_site_label_2
_geom_angle_atom_site_label_3
_geom_angle
_geom_angle_site_symmetry_1
_geom_angle_site_symmetry_3
C1 N1 N2 111.8(5) . .
C1 N1 C10 127.9(6) . .
N2 N1 C10 120.3(5) . .
N1 N2 C3 105.4(5) . .
N1 N2 Mn1 137.9(4) . 2_656
C3 N2 Mn1 116.6(4) . 2_656
C8 N3 C4 118.1(5) . .
C8 N3 Mn1 125.7(4) . 2_656
C4 N3 Mn1 116.1(4) . 2_656
N1 C1 C2 106.7(6) . .
N1 C1 H1A 126.6 . .
C2 C1 H1A 126.6 . .
C1 C2 C3 106.0(5) . .
C1 C2 H2A 127.0 . .
C3 C2 H2A 127.0 . .
N2 C3 C2 110.0(5) . .
N2 C3 C4 117.9(5) . .
C2 C3 C4 132.1(6) . .
N3 C4 C5 121.6(6) . .
N3 C4 C3 116.0(5) . .
C5 C4 C3 122.4(6) . .
C6 C5 C4 117.4(6) . .
C6 C5 H5A 121.3 . .
C4 C5 H5A 121.3 . .
C5 C6 C7 121.1(6) . .
C5 C6 H6A 119.5 . .
C7 C6 H6A 119.5 . .
C8 C7 C6 118.3(7) . .
C8 C7 H7A 120.9 . .
C6 C7 H7A 120.9 . .
N3 C8 C7 123.5(6) . .
N3 C8 H8A 118.3 . .
C7 C8 H8A 118.3 . .
N1 C10 C9 113.8(5) . .
N1 C10 H10A 108.8 . .
C9 C10 H10A 108.8 . .
N1 C10 H10B 108.8 . .
C9 C10 H10B 108.8 . .
H10A C10 H10B 107.7 . .
O1 C9 O2 123.1(6) . .
O1 C9 C10 122.0(6) . .
O2 C9 C10 114.9(6) . .
O1 C9 Mn1 61.0(3) . .
O2 C9 Mn1 62.2(3) . .
C10 C9 Mn1 176.6(5) . .
C9 O1 Mn1 90.1(4) . .
C9 O2 Mn1 88.4(4) . .
N2 Mn1 O1 98.10(17) 2_656 .
N2 Mn1 N3 73.32(18) 2_656 2_656
O1 Mn1 N3 144.80(18) . 2_656
N2 Mn1 O2 95.75(17) 2_656 .
O1 Mn1 O2 58.39(16) . .
N3 Mn1 O2 88.00(18) 2_656 .
N2 Mn1 Cl1 159.42(13) 2_656 2_646
O1 Mn1 Cl1 102.24(12) . 2_646
N3 Mn1 Cl1 91.47(14) 2_656 2_646
O2 Mn1 Cl1 97.51(12) . 2_646
N2 Mn1 Cl1 88.62(14) 2_656 .
O1 Mn1 Cl1 95.10(13) . .
N3 Mn1 Cl1 118.22(14) 2_656 .
O2 Mn1 Cl1 153.46(13) . .
Cl1 Mn1 Cl1 86.52(7) 2_646 .
N2 Mn1 C9 97.17(18) 2_656 .
O1 Mn1 C9 28.97(17) . .
N3 Mn1 C9 116.7(2) 2_656 .
O2 Mn1 C9 29.44(17) . .
Cl1 Mn1 C9 102.12(14) 2_646 .
Cl1 Mn1 C9 124.06(17) . .
Mn1 Cl1 Mn1 93.48(6) 2_646 .

loop_
_geom_bond_atom_site_label_1
_geom_bond_atom_site_label_2
_geom_bond_distance
_geom_bond_site_symmetry_2
N1 C1 1.348(7) .
N1 N2 1.347(6) .
N1 C10 1.457(7) .
N2 C3 1.360(7) .
N2 Mn1 2.218(5) 2_656
N3 C8 1.336(7) .
N3 C4 1.357(7) .
N3 Mn1 2.268(5) 2_656
C1 C2 1.382(8) .
C1 H1A 0.9300 .
C2 C3 1.385(8) .
C2 H2A 0.9300 .
C3 C4 1.447(8) .
C4 C5 1.418(8) .
C5 C6 1.370(9) .
C5 H5A 0.9300 .
C6 C7 1.373(9) .
C6 H6A 0.9300 .
C7 C8 1.370(8) .
C7 H7A 0.9300 .
C8 H8A 0.9300 .
C10 C9 1.531(8) .
C10 H10A 0.9700 .
C10 H10B 0.9700 .
C9 O1 1.244(7) .
C9 O2 1.263(7) .
C9 Mn1 2.569(6) .
O1 Mn1 2.246(4) .
O2 Mn1 2.273(5) .
Mn1 N2 2.218(5) 2_656
Mn1 N3 2.268(5) 2_656
Mn1 Cl1 2.5104(19) 2_646
Mn1 Cl1 2.544(2) .
Cl1 Mn1 2.5104(19) 2_646
